data_4130443
loop_
_publ_author_name
'Inukai, Munehiro'
'Horike, Satoshi'
'Itakura, Tomoya'
'Shinozaki, Ryota'
'Ogiwara, Naoki'
'Umeyama, Daiki'
'Nagarkar, Sanjog S.'
'Nishiyama, Yusuke'
'Malon, Michal'
'Hayashi, Akari'
'Ohhara, Takashi'
'Kiyanagi, Ryoji'
'Kitagawa, Susumu'

_publ_section_title
;
 Encapsulating Mobile Proton Carriers into Structural Defects in
 Coordination Polymer Crystals: High Anhydrous Proton Conduction and Fuel
 Cell Application.
;
_journal_issue 27
_journal_name_full 'Journal of the American Chemical Society'
_journal_page_first 8505
_journal_page_last 8511
_journal_paper_doi 10.1021/jacs.6b03625
_journal_volume 138
_journal_year 2016
_chemical_formula_sum 'C2 H5 N3 O4 P Zn0.5'
_chemical_formula_weight 198.74
_space_group_crystal_system orthorhombic
_space_group_IT_number 60
_space_group_name_Hall '-P 2n 2ab'
_space_group_name_H-M_alt 'P b c n'
_atom_sites_solution_hydrogens difmap
_audit_creation_method SHELXL-2014
_cell_angle_alpha 90
_cell_angle_beta 90
_cell_angle_gamma 90
_cell_formula_units_Z 8
_cell_length_a 8.4676(18)
_cell_length_b 9.549(2)
_cell_length_c 15.570(3)
_cell_measurement_reflns_used 100
_cell_measurement_temperature 290
_cell_measurement_theta_max 83.3
_cell_measurement_theta_min 6.6
_cell_volume 1258.9(4)
_computing_cell_refinement 'STARGazer (Ohhara, 2009)'
_computing_data_collection 'STARGazer (Ohhara, 2009)'
_computing_data_reduction 'STARGazer (Ohhara, 2009) & Jana2006 (Petricek, Dusek & Palatinus, 2006)'
_computing_structure_refinement 'Jana2006 (Petricek, Dusek & Palatinus, 2006) & SHELXL-2014 (Sheldrick, 2014)'
_diffrn_ambient_temperature 290
_diffrn_detector_area_resol_mean '4 mm'
_diffrn_measured_fraction_theta_full 0.819
_diffrn_measured_fraction_theta_max 0.606
_diffrn_measurement_device_type 'single-crystal diffractometer SENJU at the BL18 in the MLF of the J-PARC'
_diffrn_measurement_method 'wavelength resolved TOF Laue'
_diffrn_radiation_type neutrons
_diffrn_radiation_wavelength 1.0
_diffrn_reflns_av_R_equivalents 0.0894
_diffrn_reflns_av_unetI/netI 0.0664
_diffrn_reflns_Laue_measured_fraction_full 0.819
_diffrn_reflns_Laue_measured_fraction_max 0.606
_diffrn_reflns_limit_h_max 10
_diffrn_reflns_limit_h_min -14
_diffrn_reflns_limit_k_max 15
_diffrn_reflns_limit_k_min -13
_diffrn_reflns_limit_l_max 25
_diffrn_reflns_limit_l_min -25
_diffrn_reflns_number 4086
_diffrn_reflns_point_group_measured_fraction_full 0.819
_diffrn_reflns_point_group_measured_fraction_max 0.606
_diffrn_reflns_theta_full 44.95
_diffrn_reflns_theta_max 83.3
_diffrn_reflns_theta_min 6.6
_diffrn_source J-PARC/MLF
_exptl_absorpt_coefficient_mu 0.31
_exptl_absorpt_correction_type none
_exptl_crystal_colour colorless
_exptl_crystal_density_diffrn 2.097
_exptl_crystal_density_meas ?
_exptl_crystal_description plate
_exptl_crystal_F_000 430.8984
_exptl_crystal_size_max 2.0
_exptl_crystal_size_mid 2.0
_exptl_crystal_size_min 0.4
_refine_diff_density_max 1.300
_refine_diff_density_min -1.102
_refine_diff_density_rms 0.286
_refine_ls_extinction_method none
_refine_ls_goodness_of_fit_ref 1.142
_refine_ls_hydrogen_treatment refall
_refine_ls_matrix_type full
_refine_ls_number_parameters 141
_refine_ls_number_reflns 1894
_refine_ls_number_restraints 0
_refine_ls_restrained_S_all 1.142
_refine_ls_R_factor_all 0.0650
_refine_ls_R_factor_gt 0.0636
_refine_ls_shift/su_max 0.000
_refine_ls_shift/su_mean 0.000
_refine_ls_structure_factor_coef Fsqd
_refine_ls_weighting_details 'w=1/[\s^2^(Fo^2^)+(0.0753P)^2^+10.9798P] where P=(Fo^2^+2Fc^2^)/3'
_refine_ls_weighting_scheme calc
_refine_ls_wR_factor_gt 0.1602
_refine_ls_wR_factor_ref 0.1613
_reflns_Friedel_coverage 0.000
_reflns_number_gt 1872
_reflns_number_total 1894
_reflns_threshold_expression 'I > 3\s(I)'
_cod_data_source_file ja6b03625_si_003.cif
_cod_data_source_block neutron290K
_cod_depositor_comments
;
The following automatic conversions were performed:

data item '_exptl_crystal_density_meas' value 'not measured' was
changed to '?' -- the value is perceived as not measured.

Automatic conversion script
Id: cif_fix_values 6909 2019-04-08 15:41:33Z antanas 
;
_cod_original_formula_sum 'C2 H5 N3 O4 P Zn0.50'
_cod_database_code 4130443
_shelx_space_group_comment
;
The symmetry employed for this shelxl refinement is uniquely defined
by the following loop, which should always be used as a source of
symmetry information in preference to the above space-group names.
They are only intended as comments.
;
_shelxl_version_number 2014-3

loop_
_space_group_symop_operation_xyz
'x, y, z'
'-x+1/2, -y+1/2, z+1/2'
'-x, y, -z+1/2'
'x+1/2, -y+1/2, -z'
'-x, -y, -z'
'x-1/2, y-1/2, -z-1/2'
'x, -y, z-1/2'
'-x-1/2, y-1/2, z'

loop_
_atom_site_label
_atom_site_type_symbol
_atom_site_fract_x
_atom_site_fract_y
_atom_site_fract_z
_atom_site_U_iso_or_equiv
_atom_site_adp_type
_atom_site_occupancy
_atom_site_site_symmetry_order
_atom_site_calc_flag
_atom_site_refinement_flags_posn
_atom_site_refinement_flags_adp
_atom_site_refinement_flags_occupancy
Zn1 Zn 0.5000 0.2125(2) 0.2500 0.0152(4) Uani 1 2 d S T P
P2 P 0.7002(2) 0.20448(19) 0.05410(11) 0.0154(3) Uani 1 1 d . . .
N5 N 0.16085(12) -0.12201(11) 0.21103(7) 0.0192(2) Uani 1 1 d . . .
O5 O 0.5811(2) 0.2167(2) 0.12385(12) 0.0259(4) Uani 1 1 d . . .
C13 C 0.12828(18) -0.03397(17) 0.14763(11) 0.0215(3) Uani 1 1 d . . .
H15 H 0.0347(6) -0.0457(7) 0.1020(4) 0.0595(15) Uani 1 1 d . . .
N6 N 0.33268(13) 0.05379(12) 0.21291(7) 0.0207(2) Uani 1 1 d . . .
C9 C 0.28697(17) -0.06425(16) 0.24966(10) 0.0193(3) Uani 1 1 d . . .
H9 H 0.3435(6) -0.1085(5) 0.3053(3) 0.0452(10) Uani 1 1 d . . .
N7 N 0.23029(17) 0.07118(14) 0.14813(9) 0.0295(3) Uani 1 1 d . . .
H11 H 0.2332(9) 0.1539(6) 0.1064(4) 0.0660(19) Uani 1 1 d . . .
O6 O 0.8043(2) 0.0706(2) 0.06147(16) 0.0269(4) Uani 1 1 d . . .
H14 H 0.7505(5) -0.0231(4) 0.0557(3) 0.0339(7) Uani 1 1 d . . .
O7 O 0.8151(2) 0.3244(2) 0.04857(18) 0.0306(5) Uani 1 1 d . . .
O8 O 0.6150(3) 0.1945(3) -0.03500(13) 0.0355(5) Uani 1 1 d . . .
H10 H 0.4959(5) 0.1873(5) -0.0357(3) 0.0364(7) Uani 1 1 d . . .

loop_
_atom_site_aniso_label
_atom_site_aniso_U_11
_atom_site_aniso_U_22
_atom_site_aniso_U_33
_atom_site_aniso_U_23
_atom_site_aniso_U_13
_atom_site_aniso_U_12
Zn1 0.0142(7) 0.0112(8) 0.0203(9) 0.000 0.0013(7) 0.000
P2 0.0156(6) 0.0125(6) 0.0181(7) 0.0005(5) 0.0031(5) 0.0009(5)
N5 0.0190(4) 0.0160(4) 0.0226(4) 0.0020(3) 0.0002(3) -0.0046(3)
O5 0.0267(7) 0.0328(9) 0.0183(7) -0.0008(7) 0.0091(6) -0.0006(7)
C13 0.0215(6) 0.0191(6) 0.0237(6) 0.0058(5) -0.0081(5) -0.0075(5)
H15 0.053(3) 0.067(3) 0.058(3) 0.009(3) -0.031(2) -0.022(2)
N6 0.0232(4) 0.0182(4) 0.0208(4) 0.0039(3) -0.0041(3) -0.0083(3)
C9 0.0198(5) 0.0175(6) 0.0207(6) 0.0046(5) -0.0038(5) -0.0053(4)
H9 0.052(2) 0.040(2) 0.043(2) 0.0166(17) -0.0223(19) -0.0124(18)
N7 0.0370(6) 0.0241(5) 0.0275(5) 0.0097(4) -0.0102(5) -0.0106(5)
H11 0.096(4) 0.048(3) 0.054(3) 0.034(2) -0.034(3) -0.036(3)
O6 0.0222(7) 0.0142(7) 0.0442(11) 0.0008(7) -0.0025(7) 0.0022(6)
H14 0.0355(14) 0.0216(14) 0.0447(19) -0.0005(13) -0.0006(15) 0.0022(12)
O7 0.0253(8) 0.0145(7) 0.0522(13) -0.0001(7) 0.0131(9) -0.0025(6)
O8 0.0239(8) 0.0641(17) 0.0184(7) -0.0018(9) 0.0003(7) 0.0081(9)
H10 0.0299(14) 0.044(2) 0.0356(17) -0.0030(16) -0.0050(13) 0.0033(14)

loop_
_atom_type_symbol
_atom_type_description
_atom_type_scat_dispersion_real
_atom_type_scat_dispersion_imag
_atom_type_scat_source
C C 6.6484 0.0000 'Neutron Data Booklet, ILL Grenoble, France (2003) ISBN 0-9704143-7-4'
H H -3.7409 0.0000 'Neutron Data Booklet, ILL Grenoble, France (2003) ISBN 0-9704143-7-4'
N N 9.36 0.0000 'Neutron Data Booklet, ILL Grenoble, France (2003) ISBN 0-9704143-7-4'
O O 5.805 0.0000 'Neutron Data Booklet, ILL Grenoble, France (2003) ISBN 0-9704143-7-4'
P P 5.13 0.0000 'Neutron Data Booklet, ILL Grenoble, France (2003) ISBN 0-9704143-7-4'
Zn Zn 5.680 0.0000 'Neutron Data Booklet, ILL Grenoble, France (2003) ISBN 0-9704143-7-4'

loop_
_geom_angle_atom_site_label_1
_geom_angle_atom_site_label_2
_geom_angle_atom_site_label_3
_geom_angle
_geom_angle_site_symmetry_1
_geom_angle_site_symmetry_3
O5 Zn1 O5 177.76(17) 3_655 .
O5 Zn1 N6 92.84(8) 3_655 .
O5 Zn1 N6 88.73(8) . .
O5 Zn1 N6 88.73(8) 3_655 3_655
O5 Zn1 N6 92.85(8) . 3_655
N6 Zn1 N6 90.56(11) . 3_655
O5 Zn1 N5 85.94(8) 3_655 6_666
O5 Zn1 N5 92.43(8) . 6_666
N6 Zn1 N5 177.67(8) . 6_666
N6 Zn1 N5 91.41(5) 3_655 6_666
O5 Zn1 N5 92.43(8) 3_655 8_665
O5 Zn1 N5 85.94(8) . 8_665
N6 Zn1 N5 91.41(5) . 8_665
N6 Zn1 N5 177.67(8) 3_655 8_665
N5 Zn1 N5 86.66(10) 6_666 8_665
O5 P2 O7 114.85(17) . .
O5 P2 O6 113.25(17) . .
O7 P2 O6 105.26(15) . .
O5 P2 O8 109.85(16) . .
O7 P2 O8 107.04(19) . .
O6 P2 O8 106.04(17) . .
C13 N5 C9 103.78(11) . .
C13 N5 Zn1 122.61(9) . 6_556
C9 N5 Zn1 132.19(10) . 6_556
P2 O5 Zn1 155.76(15) . .
H15 C13 N7 124.5(4) . .
H15 C13 N5 125.6(3) . .
N7 C13 N5 109.92(13) . .
C9 N6 N7 104.00(11) . .
C9 N6 Zn1 132.58(10) . .
N7 N6 Zn1 122.70(9) . .
H9 C9 N6 123.6(3) . .
H9 C9 N5 123.5(3) . .
N6 C9 N5 112.89(12) . .
H11 N7 C13 126.6(3) . .
H11 N7 N6 123.9(3) . .
C13 N7 N6 109.41(12) . .
H14 O6 P2 117.8(3) . .
H10 O8 P2 118.3(3) . .

loop_
_geom_bond_atom_site_label_1
_geom_bond_atom_site_label_2
_geom_bond_distance
_geom_bond_site_symmetry_2
Zn1 O5 2.0812(18) 3_655
Zn1 O5 2.0812(18) .
Zn1 N6 2.1532(19) .
Zn1 N6 2.1533(19) 3_655
Zn1 N5 2.1729(19) 6_666
Zn1 N5 2.1729(19) 8_665
P2 O5 1.487(2) .
P2 O7 1.505(3) .
P2 O6 1.557(3) .
P2 O8 1.566(3) .
N5 C13 1.3256(19) .
N5 C9 1.3440(18) .
N5 Zn1 2.1729(19) 6_556
C13 H15 1.070(5) .
C13 N7 1.325(2) .
N6 C9 1.3220(18) .
N6 N7 1.3404(17) .
C9 H9 1.076(4) .
N7 H11 1.024(5) .
O6 H14 1.008(4) .
O8 H10 1.011(4) .
